data_7210938
loop_
_publ_author_name
'Yu, Fan'
'Zhang, Yu-Min'
'Guo, Yan-Hua'
'Li, Ai-Hua'
'Yu, Guo-Xian'
'Li, Bao'

_publ_section_title
;
 Various crystal structures based on
 4,4&#x2032;-(diethynylanthracene-9,10-diyl) dibenzoic acid: from 0D dimer
 to 3D net framework
;
_journal_issue 41
_journal_name_full CrystEngComm
_journal_page_first 8273
_journal_paper_doi 10.1039/c3ce41000e
_journal_volume 15
_journal_year 2013
_chemical_formula_sum 'C54 H46 Eu N2 O12'
_chemical_formula_weight 1066.93
_chemical_name_systematic
; 
 ? 
;
_space_group_IT_number 2
_symmetry_cell_setting triclinic
_symmetry_space_group_name_Hall '-P 1'
_symmetry_space_group_name_H-M 'P -1'
_atom_sites_solution_hydrogens geom
_atom_sites_solution_primary direct
_atom_sites_solution_secondary difmap
_audit_creation_method SHELXL-97
_cell_angle_alpha 75.392(2)
_cell_angle_beta 80.660(2)
_cell_angle_gamma 79.549(2)
_cell_formula_units_Z 2
_cell_length_a 9.9355(10)
_cell_length_b 12.1661(13)
_cell_length_c 23.473(3)
_cell_measurement_temperature 298(2)
_cell_volume 2679.7(5)
_computing_cell_refinement SMART
_computing_data_collection SMART
_computing_data_reduction SAINT-Plus
_computing_structure_refinement 'SHELXL-97 (Sheldrick, 1997)'
_computing_structure_solution 'SHELXS-97 (Sheldrick, 1990)'
_diffrn_ambient_temperature 298(2)
_diffrn_measured_fraction_theta_full 0.987
_diffrn_measured_fraction_theta_max 0.987
_diffrn_measurement_device_type 'Brucker SMART APEX'
_diffrn_measurement_method '\w scan'
_diffrn_radiation_monochromator graphite
_diffrn_radiation_source 'fine-focus sealed tube'
_diffrn_radiation_type MoK\a
_diffrn_radiation_wavelength 0.71073
_diffrn_reflns_av_R_equivalents 0.0000
_diffrn_reflns_av_sigmaI/netI 0.1151
_diffrn_reflns_limit_h_max 12
_diffrn_reflns_limit_h_min -12
_diffrn_reflns_limit_k_max 15
_diffrn_reflns_limit_k_min -14
_diffrn_reflns_limit_l_max 28
_diffrn_reflns_limit_l_min 0
_diffrn_reflns_number 10383
_diffrn_reflns_theta_full 26.00
_diffrn_reflns_theta_max 26.00
_diffrn_reflns_theta_min 2.14
_exptl_absorpt_coefficient_mu 1.214
_exptl_absorpt_correction_T_max 0.8389
_exptl_absorpt_correction_T_min 0.7512
_exptl_absorpt_correction_type multi-scan
_exptl_absorpt_process_details SADABS
_exptl_crystal_colour red
_exptl_crystal_density_diffrn 1.111
_exptl_crystal_density_method 'not measured'
_exptl_crystal_description block
_exptl_crystal_F_000 894
_exptl_crystal_size_max 0.25
_exptl_crystal_size_mid 0.20
_exptl_crystal_size_min 0.15
_platon_squeeze_details
;
;
_refine_diff_density_max 0.776
_refine_diff_density_min -0.511
_refine_diff_density_rms 0.099
_refine_ls_extinction_method none
_refine_ls_goodness_of_fit_ref 0.934
_refine_ls_hydrogen_treatment constr
_refine_ls_matrix_type full
_refine_ls_number_parameters 523
_refine_ls_number_reflns 10383
_refine_ls_number_restraints 0
_refine_ls_restrained_S_all 0.934
_refine_ls_R_factor_all 0.0672
_refine_ls_R_factor_gt 0.0511
_refine_ls_shift/su_max 0.024
_refine_ls_shift/su_mean 0.004
_refine_ls_structure_factor_coef Fsqd
_refine_ls_weighting_details 'calc w=1/[\s^2^(Fo^2^)+(0.0311P)^2^+0.0000P] where P=(Fo^2^+2Fc^2^)/3'
_refine_ls_weighting_scheme calc
_refine_ls_wR_factor_gt 0.1077
_refine_ls_wR_factor_ref 0.1132
_reflns_number_gt 7839
_reflns_number_total 10383
_reflns_threshold_expression >2sigma(I)
_cod_data_source_file c3ce41000e.txt
_cod_data_source_block compound3
_cod_original_sg_symbol_H-M P-1
_cod_original_formula_sum 'C54 H46 Eu O12 N2'
_cod_database_code 7210938

loop_
_symmetry_equiv_pos_as_xyz
'x, y, z'
'-x, -y, -z'

loop_
_atom_site_label
_atom_site_type_symbol
_atom_site_fract_x
_atom_site_fract_y
_atom_site_fract_z
_atom_site_U_iso_or_equiv
_atom_site_adp_type
_atom_site_occupancy
_atom_site_symmetry_multiplicity
_atom_site_calc_flag
_atom_site_refinement_flags
Eu1 Eu 0.73631(3) 0.51784(3) 0.504502(10) 0.03473(10) Uani 1 1 d .
O1 O 0.6683(3) 0.3368(3) 0.56214(15) 0.0473(10) Uani 1 1 d .
O4 O -0.1227(3) -0.3937(3) 1.42055(14) 0.0497(11) Uani 1 1 d .
O5 O 0.6058(4) 0.4708(3) 0.44166(14) 0.0468(10) Uani 1 1 d .
C32 C 0.0018(6) -0.4055(5) 1.4014(2) 0.0374(13) Uani 1 1 d .
O3 O 0.0947(4) -0.4635(4) 1.43162(15) 0.0533(11) Uani 1 1 d .
O6 O 0.4191(4) 0.4413(4) 0.41138(14) 0.0485(11) Uani 1 1 d .
C33 C 0.5440(5) 0.4573(5) 0.4029(2) 0.0354(13) Uani 1 1 d .
O3W O 0.8964(3) 0.3591(3) 0.46870(14) 0.0479(10) Uani 1 1 d .
O2 O 0.8404(4) 0.1928(4) 0.56834(17) 0.0672(13) Uani 1 1 d .
O2W O 0.8027(4) 0.6920(4) 0.52698(17) 0.0586(12) Uani 1 1 d .
C44 C 0.8687(5) 0.4648(5) 0.0176(2) 0.0368(13) Uani 1 1 d .
C7 C 0.5362(6) 0.2378(5) 0.6724(2) 0.0547(17) Uani 1 1 d .
H7A H 0.4905 0.3036 0.6496 0.066 Uiso 1 1 calc R
O1W O 0.5844(4) 0.6923(3) 0.46122(16) 0.0546(11) Uani 1 1 d .
C34 C 0.6175(5) 0.4612(5) 0.3419(2) 0.0386(14) Uani 1 1 d .
C29 C 0.0450(5) -0.3460(5) 1.3378(2) 0.0382(14) Uani 1 1 d .
C46 C 0.9273(5) 0.4819(5) -0.0433(2) 0.0390(13) Uani 1 1 d .
C45 C 0.9398(5) 0.4851(5) 0.0592(2) 0.0360(13) Uani 1 1 d .
C35 C 0.7488(6) 0.4864(6) 0.3270(2) 0.061(2) Uani 1 1 d .
H35A H 0.7935 0.5007 0.3557 0.074 Uiso 1 1 calc R
C16 C 0.4100(5) -0.1472(5) 1.0329(2) 0.0387(14) Uani 1 1 d .
C24 C 0.2241(6) -0.1332(5) 1.1146(2) 0.0484(16) Uani 1 1 d .
C1 C 0.7290(6) 0.2422(5) 0.5887(2) 0.0447(15) Uani 1 1 d .
C23 C 0.2614(6) 0.0364(5) 0.9560(2) 0.0406(14) Uani 1 1 d .
C22 C 0.3868(6) -0.0218(5) 0.9344(2) 0.0404(14) Uani 1 1 d .
C21 C 0.4616(5) -0.1125(5) 0.9715(2) 0.0400(14) Uani 1 1 d .
C15 C 0.2820(6) -0.0903(5) 1.0549(2) 0.0408(14) Uani 1 1 d .
C41 C 0.8768(6) 0.4775(5) 0.1202(2) 0.0465(15) Uani 1 1 d .
C40 C 0.8211(6) 0.4737(5) 0.1681(2) 0.0512(16) Uani 1 1 d .
C2 C 0.6623(6) 0.1864(5) 0.6496(2) 0.0437(15) Uani 1 1 d .
C14 C 0.2092(5) 0.0024(5) 1.0171(2) 0.0398(14) Uani 1 1 d .
C30 C 0.1749(6) -0.3768(6) 1.3111(2) 0.0555(18) Uani 1 1 d .
H30A H 0.2357 -0.4343 1.3320 0.067 Uiso 1 1 calc R
C5 C 0.5466(7) 0.0948(5) 0.7639(2) 0.0544(17) Uani 1 1 d .
C26 C 0.1292(6) -0.2359(6) 1.2225(2) 0.0522(17) Uani 1 1 d .
C17 C 0.4912(6) -0.2358(5) 1.0692(2) 0.0484(16) Uani 1 1 d .
H17A H 0.4602 -0.2578 1.1094 0.058 Uiso 1 1 calc R
C43 C 0.7359(6) 0.4286(5) 0.0326(3) 0.0510(16) Uani 1 1 d .
H43A H 0.6958 0.4166 0.0719 0.061 Uiso 1 1 calc R
C6 C 0.4777(6) 0.1909(6) 0.7294(2) 0.0606(19) Uani 1 1 d .
H6A H 0.3919 0.2244 0.7443 0.073 Uiso 1 1 calc R
C25 C 0.1773(6) -0.1763(6) 1.1625(2) 0.0545(17) Uani 1 1 d .
C28 C -0.0421(6) -0.2615(6) 1.3065(2) 0.0592(19) Uani 1 1 d .
H28A H -0.1307 -0.2407 1.3243 0.071 Uiso 1 1 calc R
C9 C 0.4416(6) 0.0153(5) 0.8728(2) 0.0499(16) Uani 1 1 d .
C20 C 0.5879(6) -0.1731(5) 0.9509(3) 0.0524(16) Uani 1 1 d .
H20A H 0.6223 -0.1531 0.9110 0.063 Uiso 1 1 calc R
C8 C 0.4881(6) 0.0503(5) 0.8239(2) 0.0566(17) Uani 1 1 d .
C37 C 0.7544(6) 0.4717(5) 0.2279(2) 0.0497(16) Uani 1 1 d .
C31 C 0.2158(6) -0.3229(6) 1.2534(2) 0.0611(19) Uani 1 1 d .
H31A H 0.3032 -0.3460 1.2352 0.073 Uiso 1 1 calc R
C47 C 0.8498(6) 0.4623(5) -0.0847(2) 0.0509(16) Uani 1 1 d .
H47A H 0.8865 0.4733 -0.1244 0.061 Uiso 1 1 calc R
C36 C 0.8166(6) 0.4912(6) 0.2709(2) 0.065(2) Uani 1 1 d .
H36A H 0.9064 0.5080 0.2622 0.079 Uiso 1 1 calc R
C13 C 0.0848(6) 0.0636(6) 1.0388(3) 0.0559(17) Uani 1 1 d .
H13A H 0.0486 0.0422 1.0784 0.067 Uiso 1 1 calc R
C10 C 0.1856(6) 0.1299(5) 0.9199(3) 0.0529(17) Uani 1 1 d .
H10A H 0.2181 0.1524 0.8799 0.064 Uiso 1 1 calc R
C39 C 0.5545(6) 0.4405(6) 0.2993(2) 0.065(2) Uani 1 1 d .
H39A H 0.4654 0.4224 0.3086 0.078 Uiso 1 1 calc R
C27 C -0.0019(6) -0.2063(6) 1.2493(2) 0.067(2) Uani 1 1 d .
H27A H -0.0632 -0.1489 1.2286 0.080 Uiso 1 1 calc R
C18 C 0.6119(6) -0.2896(5) 1.0478(3) 0.0556(17) Uani 1 1 d .
H18A H 0.6637 -0.3471 1.0731 0.067 Uiso 1 1 calc R
C11 C 0.0689(7) 0.1869(6) 0.9413(3) 0.067(2) Uani 1 1 d .
H11A H 0.0214 0.2483 0.9163 0.080 Uiso 1 1 calc R
C42 C 0.6664(6) 0.4114(6) -0.0091(3) 0.0628(19) Uani 1 1 d .
H42A H 0.5798 0.3882 0.0020 0.075 Uiso 1 1 calc R
C19 C 0.6596(6) -0.2588(6) 0.9873(3) 0.0604(18) Uani 1 1 d .
H19A H 0.7415 -0.2980 0.9722 0.072 Uiso 1 1 calc R
C3 C 0.7282(6) 0.0892(6) 0.6831(3) 0.065(2) Uani 1 1 d .
H3A H 0.8107 0.0525 0.6671 0.078 Uiso 1 1 calc R
C38 C 0.6211(7) 0.4461(7) 0.2417(2) 0.074(2) Uani 1 1 d .
H38A H 0.5762 0.4326 0.2128 0.088 Uiso 1 1 calc R
C48 C 0.7243(6) 0.4282(6) -0.0679(3) 0.0598(18) Uani 1 1 d .
H48A H 0.6764 0.4158 -0.0961 0.072 Uiso 1 1 calc R
C4 C 0.6727(7) 0.0447(6) 0.7409(3) 0.079(2) Uani 1 1 d .
H4A H 0.7209 -0.0190 0.7642 0.094 Uiso 1 1 calc R
C12 C 0.0177(6) 0.1546(6) 1.0013(3) 0.0630(19) Uani 1 1 d .
H12A H -0.0632 0.1956 1.0159 0.076 Uiso 1 1 calc R

loop_
_atom_site_aniso_label
_atom_site_aniso_U_11
_atom_site_aniso_U_22
_atom_site_aniso_U_33
_atom_site_aniso_U_23
_atom_site_aniso_U_13
_atom_site_aniso_U_12
Eu1 0.02786(15) 0.0528(2) 0.01783(13) 0.00088(12) 0.00286(10) -0.00909(13)
O1 0.036(2) 0.057(3) 0.034(2) 0.016(2) -0.0014(17) -0.007(2)
O4 0.030(2) 0.071(3) 0.033(2) 0.006(2) 0.0093(17) -0.006(2)
O5 0.044(2) 0.075(3) 0.0203(18) -0.0089(19) 0.0024(17) -0.012(2)
C32 0.045(3) 0.046(4) 0.019(3) 0.002(2) -0.002(2) -0.017(3)
O3 0.039(2) 0.087(3) 0.027(2) 0.009(2) -0.0040(17) -0.021(2)
O6 0.038(2) 0.079(3) 0.029(2) -0.016(2) 0.0082(17) -0.015(2)
C33 0.036(3) 0.047(4) 0.020(3) -0.006(2) 0.003(2) -0.004(3)
O3W 0.038(2) 0.067(3) 0.033(2) -0.006(2) 0.0072(17) -0.009(2)
O2 0.056(3) 0.068(3) 0.051(3) 0.009(2) 0.016(2) 0.007(2)
O2W 0.044(2) 0.070(3) 0.067(3) -0.022(2) -0.003(2) -0.018(2)
C44 0.038(3) 0.038(3) 0.031(3) -0.011(3) 0.010(2) -0.004(3)
C7 0.055(4) 0.056(4) 0.035(3) 0.013(3) 0.005(3) -0.001(3)
O1W 0.044(2) 0.059(3) 0.052(2) 0.007(2) -0.0117(19) -0.008(2)
C34 0.035(3) 0.058(4) 0.023(3) -0.012(3) 0.002(2) -0.008(3)
C29 0.036(3) 0.053(4) 0.023(3) 0.000(3) -0.002(2) -0.016(3)
C46 0.043(3) 0.036(3) 0.035(3) -0.008(3) 0.002(3) -0.004(3)
C45 0.039(3) 0.040(3) 0.025(3) -0.011(2) 0.006(2) -0.002(3)
C35 0.044(4) 0.116(6) 0.033(3) -0.027(4) 0.007(3) -0.033(4)
C16 0.044(3) 0.045(4) 0.024(3) 0.005(3) -0.002(2) -0.021(3)
C24 0.054(4) 0.059(4) 0.029(3) 0.002(3) 0.000(3) -0.020(3)
C1 0.042(3) 0.054(4) 0.034(3) 0.002(3) -0.002(3) -0.014(3)
C23 0.047(3) 0.039(3) 0.031(3) 0.006(3) -0.003(3) -0.013(3)
C22 0.045(3) 0.047(4) 0.025(3) 0.002(3) 0.002(2) -0.017(3)
C21 0.041(3) 0.047(4) 0.028(3) 0.001(3) -0.001(2) -0.013(3)
C15 0.047(3) 0.048(4) 0.024(3) 0.005(3) 0.000(2) -0.018(3)
C41 0.044(3) 0.058(4) 0.033(3) -0.010(3) 0.003(3) -0.004(3)
C40 0.052(4) 0.067(5) 0.030(3) -0.008(3) 0.004(3) -0.011(3)
C2 0.047(3) 0.048(4) 0.028(3) 0.003(3) 0.002(3) -0.010(3)
C14 0.040(3) 0.041(4) 0.034(3) 0.000(3) 0.001(2) -0.013(3)
C30 0.043(4) 0.075(5) 0.032(3) 0.011(3) 0.001(3) -0.004(3)
C5 0.070(4) 0.051(4) 0.031(3) 0.010(3) 0.005(3) -0.017(4)
C26 0.053(4) 0.064(4) 0.030(3) 0.005(3) 0.007(3) -0.018(3)
C17 0.059(4) 0.045(4) 0.038(3) 0.005(3) -0.014(3) -0.011(3)
C43 0.046(4) 0.060(4) 0.046(4) -0.018(3) 0.014(3) -0.015(3)
C6 0.064(4) 0.064(5) 0.033(3) 0.006(3) 0.014(3) 0.001(4)
C25 0.055(4) 0.071(5) 0.029(3) 0.006(3) 0.004(3) -0.021(3)
C28 0.038(3) 0.079(5) 0.038(3) 0.014(3) 0.004(3) 0.002(3)
C9 0.055(4) 0.046(4) 0.040(3) 0.007(3) -0.002(3) -0.016(3)
C20 0.047(4) 0.058(4) 0.044(4) -0.003(3) 0.006(3) -0.010(3)
C8 0.071(4) 0.055(4) 0.035(3) 0.006(3) 0.000(3) -0.017(4)
C37 0.045(4) 0.062(4) 0.032(3) -0.007(3) 0.012(3) -0.002(3)
C31 0.039(3) 0.091(6) 0.039(3) -0.002(4) 0.015(3) -0.012(4)
C47 0.059(4) 0.058(4) 0.036(3) -0.016(3) -0.002(3) -0.005(3)
C36 0.051(4) 0.118(6) 0.032(3) -0.019(4) 0.012(3) -0.037(4)
C13 0.050(4) 0.063(5) 0.053(4) -0.016(4) 0.007(3) -0.010(4)
C10 0.052(4) 0.050(4) 0.049(4) 0.006(3) -0.006(3) -0.012(3)
C39 0.048(4) 0.116(6) 0.038(3) -0.028(4) 0.009(3) -0.025(4)
C27 0.057(4) 0.085(5) 0.031(3) 0.023(3) 0.004(3) 0.001(4)
C18 0.058(4) 0.040(4) 0.064(4) 0.003(3) -0.027(3) -0.003(3)
C11 0.072(5) 0.054(5) 0.067(5) 0.012(4) -0.023(4) -0.013(4)
C42 0.040(4) 0.072(5) 0.080(5) -0.025(4) 0.005(4) -0.017(4)
C19 0.044(4) 0.057(5) 0.073(5) -0.012(4) 0.002(3) -0.003(3)
C3 0.057(4) 0.063(5) 0.047(4) 0.016(3) 0.012(3) 0.009(4)
C38 0.071(5) 0.128(7) 0.027(3) -0.028(4) 0.001(3) -0.019(5)
C48 0.056(4) 0.075(5) 0.056(4) -0.023(4) -0.008(3) -0.015(4)
C4 0.082(5) 0.065(5) 0.051(4) 0.026(4) 0.012(4) 0.014(4)
C12 0.042(4) 0.054(5) 0.091(5) -0.023(4) 0.003(4) -0.001(3)

loop_
_atom_type_symbol
_atom_type_description
_atom_type_scat_dispersion_real
_atom_type_scat_dispersion_imag
_atom_type_scat_source
C C 0.0033 0.0016 'International Tables Vol C Tables 4.2.6.8 and 6.1.1.4'
H H 0.0000 0.0000 'International Tables Vol C Tables 4.2.6.8 and 6.1.1.4'
O O 0.0106 0.0060 'International Tables Vol C Tables 4.2.6.8 and 6.1.1.4'
Eu Eu -0.1578 3.6682 'International Tables Vol C Tables 4.2.6.8 and 6.1.1.4'

loop_
_geom_angle_atom_site_label_1
_geom_angle_atom_site_label_2
_geom_angle_atom_site_label_3
_geom_angle
_geom_angle_site_symmetry_1
_geom_angle_site_symmetry_3
O3 Eu1 O5 149.77(15) 2_657 .
O3 Eu1 O4 96.42(12) 2_657 1_664
O5 Eu1 O4 89.58(12) . 1_664
O3 Eu1 O6 85.92(12) 2_657 2_666
O5 Eu1 O6 107.25(12) . 2_666
O4 Eu1 O6 141.91(14) 1_664 2_666
O3 Eu1 O1 80.78(12) 2_657 .
O5 Eu1 O1 77.49(12) . .
O4 Eu1 O1 144.91(13) 1_664 .
O6 Eu1 O1 73.09(13) 2_666 .
O3 Eu1 O1W 138.67(14) 2_657 .
O5 Eu1 O1W 71.54(13) . .
O4 Eu1 O1W 76.70(12) 1_664 .
O6 Eu1 O1W 76.80(13) 2_666 .
O1 Eu1 O1W 127.31(12) . .
O3 Eu1 O3W 75.30(13) 2_657 .
O5 Eu1 O3W 78.09(12) . .
O4 Eu1 O3W 73.69(13) 1_664 .
O6 Eu1 O3W 142.25(13) 2_666 .
O1 Eu1 O3W 71.78(12) . .
O1W Eu1 O3W 137.26(12) . .
O3 Eu1 O2W 69.27(14) 2_657 .
O5 Eu1 O2W 140.10(13) . .
O4 Eu1 O2W 72.16(13) 1_664 .
O6 Eu1 O2W 73.29(12) 2_666 .
O1 Eu1 O2W 135.97(13) . .
O1W Eu1 O2W 69.87(13) . .
O3W Eu1 O2W 126.64(12) . .
O3 Eu1 C33 101.60(12) 2_657 2_666
O5 Eu1 C33 88.24(12) . 2_666
O4 Eu1 C33 147.53(13) 1_664 2_666
O6 Eu1 C33 19.14(12) 2_666 2_666
O1 Eu1 C33 65.50(13) . 2_666
O1W Eu1 C33 71.90(12) . 2_666
O3W Eu1 C33 137.02(13) . 2_666
O2W Eu1 C33 89.24(13) . 2_666
C1 O1 Eu1 136.0(3) . .
C32 O4 Eu1 136.3(3) . 1_446
C33 O5 Eu1 171.6(3) . .
O3 C32 O4 124.0(4) . .
O3 C32 C29 117.8(5) . .
O4 C32 C29 118.2(5) . .
C32 O3 Eu1 162.4(4) . 2_657
C33 O6 Eu1 122.5(3) . 2_666
O5 C33 O6 123.9(4) . .
O5 C33 C34 119.4(5) . .
O6 C33 C34 116.7(5) . .
O5 C33 Eu1 86.7(3) . 2_666
O6 C33 Eu1 38.4(2) . 2_666
C34 C33 Eu1 152.0(4) . 2_666
C45 C44 C46 119.9(5) . .
C45 C44 C43 122.6(5) . .
C46 C44 C43 117.5(5) . .
C2 C7 C6 120.0(5) . .
C39 C34 C35 117.9(5) . .
C39 C34 C33 120.7(5) . .
C35 C34 C33 121.4(5) . .
C28 C29 C30 119.0(5) . .
C28 C29 C32 121.4(5) . .
C30 C29 C32 119.7(5) . .
C47 C46 C45 123.1(5) . 2_765
C47 C46 C44 118.1(5) . .
C45 C46 C44 118.8(5) 2_765 .
C44 C45 C46 121.3(4) . 2_765
C44 C45 C41 120.5(5) . .
C46 C45 C41 118.1(5) 2_765 .
C34 C35 C36 121.8(5) . .
C17 C16 C15 122.8(5) . .
C17 C16 C21 117.9(5) . .
C15 C16 C21 119.3(5) . .
C25 C24 C15 174.9(7) . .
O2 C1 O1 123.9(5) . .
O2 C1 C2 118.4(5) . .
O1 C1 C2 117.7(5) . .
C22 C23 C10 122.5(5) . .
C22 C23 C14 119.3(5) . .
C10 C23 C14 118.2(5) . .
C21 C22 C23 121.3(5) . .
C21 C22 C9 119.5(5) . .
C23 C22 C9 119.1(5) . .
C22 C21 C20 122.6(5) . .
C22 C21 C16 119.8(5) . .
C20 C21 C16 117.6(5) . .
C16 C15 C14 120.2(4) . .
C16 C15 C24 118.9(5) . .
C14 C15 C24 120.8(5) . .
C40 C41 C45 177.1(7) . .
C41 C40 C37 178.1(7) . .
C3 C2 C7 119.6(5) . .
C3 C2 C1 120.8(5) . .
C7 C2 C1 119.5(5) . .
C13 C14 C15 121.0(5) . .
C13 C14 C23 118.9(5) . .
C15 C14 C23 120.1(5) . .
C29 C30 C31 120.3(6) . .
C4 C5 C6 119.4(5) . .
C4 C5 C8 120.9(6) . .
C6 C5 C8 119.7(6) . .
C31 C26 C27 118.7(5) . .
C31 C26 C25 119.7(5) . .
C27 C26 C25 121.6(6) . .
C18 C17 C16 122.3(5) . .
C42 C43 C44 121.7(5) . .
C5 C6 C7 120.2(6) . .
C24 C25 C26 175.5(7) . .
C29 C28 C27 121.3(5) . .
C8 C9 C22 176.2(7) . .
C19 C20 C21 121.9(5) . .
C9 C8 C5 179.1(7) . .
C36 C37 C38 118.7(5) . .
C36 C37 C40 123.4(5) . .
C38 C37 C40 117.8(6) . .
C30 C31 C26 120.7(5) . .
C48 C47 C46 121.9(5) . .
C37 C36 C35 120.7(5) . .
C12 C13 C14 119.7(6) . .
C11 C10 C23 122.1(6) . .
C34 C39 C38 121.2(6) . .
C28 C27 C26 120.0(6) . .
C17 C18 C19 119.8(6) . .
C10 C11 C12 120.0(6) . .
C43 C42 C48 120.2(6) . .
C20 C19 C18 120.4(6) . .
C2 C3 C4 120.5(6) . .
C39 C38 C37 119.5(6) . .
C47 C48 C42 120.5(6) . .
C5 C4 C3 120.2(6) . .
C13 C12 C11 121.1(6) . .

loop_
_geom_bond_atom_site_label_1
_geom_bond_atom_site_label_2
_geom_bond_distance
_geom_bond_site_symmetry_2
Eu1 O3 2.328(4) 2_657
Eu1 O5 2.346(4) .
Eu1 O4 2.363(3) 1_664
Eu1 O6 2.399(3) 2_666
Eu1 O1 2.425(4) .
Eu1 O1W 2.463(4) .
Eu1 O3W 2.498(4) .
Eu1 O2W 2.527(4) .
Eu1 C33 3.261(5) 2_666
O1 C1 1.259(6) .
O4 C32 1.241(6) .
O4 Eu1 2.363(3) 1_446
O5 C33 1.234(5) .
C32 O3 1.255(6) .
C32 C29 1.517(6) .
O3 Eu1 2.328(3) 2_657
O6 C33 1.268(5) .
O6 Eu1 2.399(3) 2_666
C33 C34 1.491(6) .
C33 Eu1 3.261(5) 2_666
O2 C1 1.244(6) .
C44 C45 1.387(7) .
C44 C46 1.431(6) .
C44 C43 1.428(7) .
C7 C2 1.384(7) .
C7 C6 1.391(7) .
C34 C39 1.358(7) .
C34 C35 1.364(7) .
C29 C28 1.358(7) .
C29 C30 1.371(7) .
C46 C47 1.421(7) .
C46 C45 1.414(7) 2_765
C45 C46 1.414(7) 2_765
C45 C41 1.453(7) .
C35 C36 1.371(7) .
C16 C17 1.408(7) .
C16 C15 1.418(7) .
C16 C21 1.433(6) .
C24 C25 1.173(7) .
C24 C15 1.431(7) .
C1 C2 1.519(7) .
C23 C22 1.403(7) .
C23 C10 1.410(7) .
C23 C14 1.425(7) .
C22 C21 1.399(7) .
C22 C9 1.447(7) .
C21 C20 1.414(7) .
C15 C14 1.411(7) .
C41 C40 1.164(7) .
C40 C37 1.448(7) .
C2 C3 1.364(7) .
C14 C13 1.413(7) .
C30 C31 1.378(7) .
C5 C4 1.378(8) .
C5 C6 1.379(8) .
C5 C8 1.444(7) .
C26 C31 1.368(8) .
C26 C27 1.379(7) .
C26 C25 1.458(7) .
C17 C18 1.344(8) .
C43 C42 1.362(8) .
C28 C27 1.372(7) .
C9 C8 1.167(7) .
C20 C19 1.343(8) .
C37 C36 1.354(7) .
C37 C38 1.384(8) .
C47 C48 1.353(7) .
C13 C12 1.370(8) .
C10 C11 1.331(8) .
C39 C38 1.395(7) .
C18 C19 1.400(8) .
C11 C12 1.400(8) .
C42 C48 1.387(8) .
C3 C4 1.392(7) .

loop_
_platon_squeeze_void_nr
_platon_squeeze_void_average_x
_platon_squeeze_void_average_y
_platon_squeeze_void_average_z
_platon_squeeze_void_volume
_platon_squeeze_void_count_electrons
1 -0.040 0.000 0.500 967.5 33.6
